data_1558392
loop_
_publ_author_name
'Cui, Jin'
'Kumagai, Naoya'
'Watanabe, Takumi'
'Shibasaki, Masakatsu'

_publ_section_title
;
 Direct catalytic asymmetric and anti-selective vinylogous addition of
 butenolides to chromones
;
_journal_issue 27
_journal_name_full 'Chemical Science'
_journal_page_first 7170
_journal_page_last 7176
_journal_paper_doi 10.1039/D0SC01914C
_journal_volume 11
_journal_year 2020
_chemical_absolute_configuration ad
_chemical_formula_moiety 'C14 H12 O4'
_chemical_formula_sum 'C14 H12 O4'
_chemical_formula_weight 244.24
_space_group_crystal_system monoclinic
_space_group_IT_number 4
_space_group_name_Hall 'P 2yb'
_space_group_name_H-M_alt 'P 1 21 1'
_atom_sites_solution_hydrogens geom
_atom_sites_solution_primary dual
_audit_creation_date 2020-01-28
_audit_creation_method
;
Olex2 1.2
(compiled 2018.05.29 svn.r3508 for OlexSys, GUI svn.r5506)
;
_audit_update_record
;
2020-03-06 deposited with the CCDC.	2020-06-22 downloaded from the CCDC.
;
_cell_angle_alpha 90
_cell_angle_beta 102.4050(10)
_cell_angle_gamma 90
_cell_formula_units_Z 2
_cell_length_a 8.10250(10)
_cell_length_b 6.64010(10)
_cell_length_c 11.71340(10)
_cell_measurement_reflns_used 10797
_cell_measurement_temperature 93.15
_cell_measurement_theta_max 76.0520
_cell_measurement_theta_min 5.5790
_cell_volume 615.485(13)
_computing_cell_refinement 'CrysAlisPro 1.171.40.14a (Rigaku OD, 2018)'
_computing_data_collection 'CrysAlisPro 1.171.40.14a (Rigaku OD, 2018)'
_computing_data_reduction 'CrysAlisPro 1.171.40.14a (Rigaku OD, 2018)'
_computing_molecular_graphics 'Olex2 (Dolomanov et al., 2009)'
_computing_publication_material 'Olex2 (Dolomanov et al., 2009)'
_computing_structure_refinement 'ShelXL (Sheldrick, 2015)'
_computing_structure_solution 'ShelXT (Sheldrick, 2015)'
_diffrn_ambient_temperature 93.15
_diffrn_detector 'Rigaku HyPix-6000 area detector'
_diffrn_detector_area_resol_mean 10.0
_diffrn_detector_type 'HPC area detector'
_diffrn_measured_fraction_theta_full 0.995
_diffrn_measured_fraction_theta_max 0.948
_diffrn_measurement_details
;
List of Runs (angles in degrees, time in seconds):

  # Type    Start    End  Width  t~exp~   \w     \q     \k     \f   Frames
#--------------------------------------------------------------------------
  1  \w     36.00 122.00   0.50    0.05    --   47.70  24.00 -25.00  172
  2  \w     93.00 174.00   0.50    0.05    --  106.49  24.00 -25.00  162
  3  \w     96.00 132.00   0.50    0.05    --  106.49  45.00  30.00   72
  4  \w     90.00 116.00   0.50    0.05    --  106.49  61.00  30.00   52
  5  \w     86.00 112.00   0.50    0.05    --  106.49  77.00  30.00   52
  6  \w     93.00 119.00   0.50    0.05    --  106.49  61.00  60.00   52
  7  \w     85.00 111.00   0.50    0.05    --  106.49  77.00   0.00   52
  8  \w     36.00 121.00   0.50    0.05    --   47.70  38.00  30.00  170
  9  \w     32.00  60.00   0.50    0.05    --  106.49 -24.00 169.00   56
 10  \w     36.00 121.00   0.50    0.05    --   47.70  38.00  90.00  170
 11  \w     67.00  94.00   0.50    0.05    --  106.49 -94.00   0.00   54
 12  \w     72.00 106.00   0.50    0.05    --  106.49-125.00  60.00   68
 13  \w     34.00  60.00   0.50    0.05    --  106.49-125.00  60.00   52
 14  \w     33.00  59.00   0.50    0.05    --  106.49 -30.00   0.00   52
 15  \w     33.00  60.00   0.50    0.05    --  106.49 -30.00  30.00   54
 16  \w     25.00 120.00   0.50    0.05    --   47.70  77.00  90.00  190
 17  \w    -26.00  61.00   0.50    0.05    --   47.70 -24.00 169.00  174
 18  \w    -60.00  27.00   0.50    0.05    --  -47.70  24.00 -25.00  174
 19  \w    -66.00 -26.00   0.50    0.05    -- -100.00  24.00 -25.00   80
 20  \w    -95.00 -20.00   0.50    0.05    --  -47.70 125.00  30.00  150
 21  \w    -76.00 -38.00   0.50    0.05    -- -100.00  45.00 120.00   76
 22  \w    -81.00 -28.00   0.50    0.05    -- -100.00  45.00 150.00  106
 23  \w   -105.00 -80.00   0.50    0.05    -- -100.00 -69.00 126.63   50
 24  \w   -106.00 -81.00   0.50    0.05    -- -100.00 -67.00  87.94   50
 25  \w   -104.00 -78.00   0.50    0.05    -- -100.00 -77.00  90.00   52
 26  \w   -113.00 -85.00   0.50    0.05    -- -100.00 -61.00  60.00   56
 27  \w   -117.00 -77.00   0.50    0.05    -- -100.00 -77.00 120.00   80
 28  \w   -122.00 -34.00   0.50    0.05    --  -47.70 -24.00 169.00  176
 29  \w   -119.00 -25.00   0.50    0.05    --  -47.70 -77.00   0.00  188
 30  \w   -119.00 -25.00   0.50    0.05    --  -47.70 -77.00  60.00  188
 31  \w    -81.00 -28.00   0.50    0.05    -- -100.00  45.00-180.00  106
 32  \w   -141.00 -79.00   0.50    0.05    -- -100.00 -77.00  30.00  124
 33  \w   -173.00 -87.00   0.50    0.05    -- -100.00 -24.00 169.00  172
 34  \w   -168.00-128.00   0.50    0.05    -- -100.00 -77.00 120.00   80
 35  \w   -172.00 -86.00   0.50    0.05    -- -100.00 -43.00 120.32  172
 36  \w   -167.00-141.00   0.50    0.05    -- -100.00 -67.00  87.94   52
 37  \w   -173.00 -82.00   0.50    0.05    -- -100.00 -66.00  24.18  182
 38  \w   -173.00 -77.00   0.50    0.05    -- -100.00 -77.00 150.00  192
 39  \w   -173.00 -75.00   0.50    0.05    -- -100.00 -82.00  89.27  196
 40  \w   -173.00 -78.00   0.50    0.05    -- -100.00 -75.00 126.42  190
 41  \w   -173.00 -83.00   0.50    0.05    -- -100.00 -61.00  87.27  180
 42  \w   -173.00 -83.00   0.50    0.05    -- -100.00 -61.00 150.00  180
 43  \w   -173.00 -75.00   0.50    0.05    -- -100.00 -82.00  59.43  196
;
_diffrn_measurement_device 'four-circle diffractometer'
_diffrn_measurement_device_type 'Rigaku XtaLAB Synergy-Custom'
_diffrn_measurement_method '\w scans'
_diffrn_orient_matrix_type 'CrysAlisPro convention (1999,Acta A55,543-557)'
_diffrn_orient_matrix_UB_11 -0.1043344000
_diffrn_orient_matrix_UB_12 0.0227317000
_diffrn_orient_matrix_UB_13 -0.1257238000
_diffrn_orient_matrix_UB_21 -0.1533631000
_diffrn_orient_matrix_UB_22 0.0691246000
_diffrn_orient_matrix_UB_23 0.0480432000
_diffrn_orient_matrix_UB_31 0.0590046000
_diffrn_orient_matrix_UB_32 0.2204489000
_diffrn_orient_matrix_UB_33 -0.0020475000
_diffrn_radiation_monochromator 'multi-layer mirror optics'
_diffrn_radiation_probe x-ray
_diffrn_radiation_type CuK\a
_diffrn_radiation_wavelength 1.54184
_diffrn_reflns_av_R_equivalents 0.0222
_diffrn_reflns_av_unetI/netI 0.0152
_diffrn_reflns_Laue_measured_fraction_full 0.995
_diffrn_reflns_Laue_measured_fraction_max 0.948
_diffrn_reflns_limit_h_max 10
_diffrn_reflns_limit_h_min -9
_diffrn_reflns_limit_k_max 7
_diffrn_reflns_limit_k_min -7
_diffrn_reflns_limit_l_max 14
_diffrn_reflns_limit_l_min -14
_diffrn_reflns_number 11517
_diffrn_reflns_point_group_measured_fraction_full 0.972
_diffrn_reflns_point_group_measured_fraction_max 0.911
_diffrn_reflns_theta_full 67.684
_diffrn_reflns_theta_max 76.780
_diffrn_reflns_theta_min 5.591
_diffrn_source 'rotating anode X-ray generator'
_diffrn_source_type micromax007
_exptl_absorpt_coefficient_mu 0.807
_exptl_absorpt_correction_T_max 1.00000
_exptl_absorpt_correction_T_min 0.65021
_exptl_absorpt_correction_type multi-scan
_exptl_absorpt_process_details
;
CrysAlisPro 1.171.40.14a (Rigaku Oxford Diffraction, 2018)
Empirical absorption correction using spherical harmonics,
 implemented in SCALE3 ABSPACK scaling algorithm.
;
_exptl_crystal_colour 'dull light colourless'
_exptl_crystal_colour_lustre dull
_exptl_crystal_colour_modifier light
_exptl_crystal_colour_primary colourless
_exptl_crystal_density_diffrn 1.318
_exptl_crystal_description plate
_exptl_crystal_F_000 256
_exptl_crystal_size_max 0.2
_exptl_crystal_size_mid 0.2
_exptl_crystal_size_min 0.05
_refine_diff_density_max 0.178
_refine_diff_density_min -0.172
_refine_diff_density_rms 0.037
_refine_ls_abs_structure_details
;
 Flack x determined using 1000 quotients [(I+)-(I-)]/[(I+)+(I-)]
 (Parsons, Flack and Wagner, Acta Cryst. B69 (2013) 249-259).
;
_refine_ls_abs_structure_Flack 0.11(7)
_refine_ls_extinction_method none
_refine_ls_goodness_of_fit_ref 1.070
_refine_ls_hydrogen_treatment constr
_refine_ls_matrix_type full
_refine_ls_number_parameters 164
_refine_ls_number_reflns 2365
_refine_ls_number_restraints 1
_refine_ls_restrained_S_all 1.069
_refine_ls_R_factor_all 0.0273
_refine_ls_R_factor_gt 0.0271
_refine_ls_shift/su_max 0.000
_refine_ls_shift/su_mean 0.000
_refine_ls_structure_factor_coef Fsqd
_refine_ls_weighting_details 'w=1/[\s^2^(Fo^2^)+(0.0381P)^2^+0.1025P] where P=(Fo^2^+2Fc^2^)/3'
_refine_ls_weighting_scheme calc
_refine_ls_wR_factor_gt 0.0706
_refine_ls_wR_factor_ref 0.0709
_reflns_Friedel_coverage 0.762
_reflns_Friedel_fraction_full 0.945
_reflns_Friedel_fraction_max 0.865
_reflns_number_gt 2336
_reflns_number_total 2365
_reflns_threshold_expression 'I > 2\s(I)'
_cod_data_source_file d0sc01914c2.cif
_cod_data_source_block exp_327
_cod_depositor_comments
;Adding full bibliography for 1558392--1558393.cif.

 Adding full bibliography for 1558392--1558393.cif.
;
_cod_original_cell_volume 615.484(13)
_cod_database_code 1558392
_shelx_shelxl_version_number 2018/3
_chemical_oxdiff_formula 'C H O'
_chemical_oxdiff_usercomment CJ-20200128
_shelx_space_group_comment
;
The symmetry employed for this shelxl refinement is uniquely defined
by the following loop, which should always be used as a source of
symmetry information in preference to the above space-group names.
They are only intended as comments.
;
_shelx_estimated_absorpt_t_max 0.961
_shelx_estimated_absorpt_t_min 0.855
_reflns_odcompleteness_completeness 99.50
_reflns_odcompleteness_iscentric 1
_reflns_odcompleteness_theta 66.97
_olex2_refinement_description
;
1. Fixed Uiso
 At 1.2 times of:
  All C(H) groups, All C(H,H) groups
 At 1.5 times of:
  All C(H,H,H) groups
2.a Ternary CH refined with riding coordinates:
 C00D(H00E)
2.b Secondary CH2 refined with riding coordinates:
 C008(H00A,H00B)
2.c Aromatic/amide H refined with riding coordinates:
 C006(H006), C00B(H00C), C00C(H00D), C00F(H00F), C00G(H00G), C00I(H00K)
2.d Idealised Me refined as rotating group:
 C00H(H00H,H00I,H00J)
;
_olex2_submission_special_instructions 'No special instructions were received'
_oxdiff_exptl_absorpt_empirical_details
;
Empirical correction (ABSPACK) includes:
- Absorption correction using spherical harmonics
- Frame scaling
;
_oxdiff_exptl_absorpt_empirical_full_max 1.347
_oxdiff_exptl_absorpt_empirical_full_min 0.678

loop_
_space_group_symop_operation_xyz
'x, y, z'
'-x, y+1/2, -z'

loop_
_atom_site_label
_atom_site_type_symbol
_atom_site_fract_x
_atom_site_fract_y
_atom_site_fract_z
_atom_site_U_iso_or_equiv
_atom_site_adp_type
_atom_site_occupancy
_atom_site_site_symmetry_order
_atom_site_calc_flag
_atom_site_refinement_flags_posn
_atom_site_refinement_flags_adp
_atom_site_refinement_flags_occupancy
_atom_site_disorder_assembly
_atom_site_disorder_group
O001 O 0.19124(14) 0.46199(19) 0.16460(9) 0.0227(3) Uani 1 1 d . . . . .
O002 O 0.10099(13) 0.6570(2) 0.36255(9) 0.0241(3) Uani 1 1 d . . . . .
O003 O 0.34186(16) 0.2427(2) 0.08377(11) 0.0330(3) Uani 1 1 d . . . . .
O004 O 0.58250(14) 0.6422(2) 0.56098(10) 0.0286(3) Uani 1 1 d . . . . .
C005 C 0.3117(2) 0.4152(3) 0.10422(14) 0.0248(4) Uani 1 1 d . . . . .
C006 C -0.0154(2) 0.6776(3) 0.52946(14) 0.0251(4) Uani 1 1 d . . . . .
H006 H -0.125076 0.671163 0.480326 0.030 Uiso 1 1 calc R . . . .
C007 C 0.12763(19) 0.6703(3) 0.48161(13) 0.0216(3) Uani 1 1 d . . . . .
C008 C 0.40355(19) 0.6274(3) 0.37115(14) 0.0238(4) Uani 1 1 d . . . . .
H00A H 0.399556 0.482372 0.351053 0.029 Uiso 1 1 calc R . . . .
H00B H 0.496975 0.689211 0.341097 0.029 Uiso 1 1 calc R . . . .
C009 C 0.43878(19) 0.6501(3) 0.50234(14) 0.0224(3) Uani 1 1 d . . . . .
C00A C 0.2892(2) 0.6726(3) 0.55346(14) 0.0219(3) Uani 1 1 d . . . . .
C00B C 0.0038(2) 0.6943(3) 0.64909(16) 0.0286(4) Uani 1 1 d . . . . .
H00C H -0.093415 0.701737 0.682024 0.034 Uiso 1 1 calc R . . . .
C00C C 0.3057(2) 0.6874(3) 0.67517(14) 0.0269(4) Uani 1 1 d . . . . .
H00D H 0.414904 0.688387 0.725094 0.032 Uiso 1 1 calc R . . . .
C00D C 0.2377(2) 0.7257(3) 0.31209(14) 0.0226(4) Uani 1 1 d . . . . .
H00E H 0.248908 0.874853 0.322559 0.027 Uiso 1 1 calc R . . . .
C00E C 0.1862(2) 0.6787(3) 0.18056(14) 0.0253(4) Uani 1 1 d . . . . .
C00F C 0.1644(2) 0.7004(3) 0.72230(15) 0.0310(4) Uani 1 1 d . . . . .
H00F H 0.176082 0.713450 0.804418 0.037 Uiso 1 1 calc R . . . .
C00G C 0.3870(2) 0.6031(3) 0.07322(16) 0.0342(4) Uani 1 1 d . . . . .
H00G H 0.471754 0.613660 0.028705 0.041 Uiso 1 1 calc R . . . .
C00H C 0.0094(3) 0.7518(4) 0.12619(17) 0.0434(6) Uani 1 1 d . . . . .
H00H H -0.018172 0.716289 0.043045 0.065 Uiso 1 1 calc GR . . . .
H00I H 0.004041 0.898310 0.134629 0.065 Uiso 1 1 calc GR . . . .
H00J H -0.071945 0.687876 0.165772 0.065 Uiso 1 1 calc GR . . . .
C00I C 0.3165(3) 0.7551(3) 0.11789(16) 0.0342(4) Uani 1 1 d . . . . .
H00K H 0.344443 0.892893 0.111222 0.041 Uiso 1 1 calc R . . . .

loop_
_atom_site_aniso_label
_atom_site_aniso_U_11
_atom_site_aniso_U_22
_atom_site_aniso_U_33
_atom_site_aniso_U_23
_atom_site_aniso_U_13
_atom_site_aniso_U_12
O001 0.0239(6) 0.0216(7) 0.0229(5) -0.0024(5) 0.0056(4) 0.0013(5)
O002 0.0190(5) 0.0303(7) 0.0222(5) -0.0038(5) 0.0027(4) 0.0012(5)
O003 0.0369(7) 0.0293(8) 0.0308(6) -0.0081(6) 0.0028(5) 0.0097(6)
O004 0.0207(5) 0.0300(8) 0.0323(6) -0.0021(5) -0.0006(4) 0.0016(5)
C005 0.0234(8) 0.0298(11) 0.0203(7) -0.0031(7) 0.0024(6) 0.0038(7)
C006 0.0230(8) 0.0191(9) 0.0339(9) -0.0024(7) 0.0077(6) -0.0001(7)
C007 0.0243(7) 0.0169(9) 0.0234(7) -0.0019(7) 0.0048(6) 0.0007(7)
C008 0.0205(7) 0.0257(10) 0.0260(8) -0.0007(7) 0.0063(6) 0.0033(7)
C009 0.0211(7) 0.0166(9) 0.0280(8) 0.0002(7) 0.0020(6) 0.0005(6)
C00A 0.0236(8) 0.0181(8) 0.0235(7) -0.0003(7) 0.0040(6) -0.0013(7)
C00B 0.0335(9) 0.0209(10) 0.0360(9) -0.0022(7) 0.0177(7) -0.0031(7)
C00C 0.0299(8) 0.0256(10) 0.0239(8) 0.0003(7) 0.0030(6) -0.0048(7)
C00D 0.0226(7) 0.0220(9) 0.0236(7) -0.0003(7) 0.0055(6) 0.0017(6)
C00E 0.0318(8) 0.0203(9) 0.0231(7) -0.0007(7) 0.0043(6) 0.0068(7)
C00F 0.0417(10) 0.0288(12) 0.0248(8) -0.0012(8) 0.0122(7) -0.0066(8)
C00G 0.0388(10) 0.0392(12) 0.0279(8) -0.0010(8) 0.0149(7) -0.0066(9)
C00H 0.0466(11) 0.0506(14) 0.0271(9) -0.0062(9) -0.0051(8) 0.0255(11)
C00I 0.0531(11) 0.0255(10) 0.0250(8) 0.0020(7) 0.0108(8) -0.0065(9)

loop_
_atom_type_symbol
_atom_type_description
_atom_type_scat_dispersion_real
_atom_type_scat_dispersion_imag
_atom_type_scat_source
C C 0.0181 0.0091 'International Tables Vol C Tables 4.2.6.8 and 6.1.1.4'
H H 0.0000 0.0000 'International Tables Vol C Tables 4.2.6.8 and 6.1.1.4'
O O 0.0492 0.0322 'International Tables Vol C Tables 4.2.6.8 and 6.1.1.4'

loop_
_geom_angle_atom_site_label_1
_geom_angle_atom_site_label_2
_geom_angle_atom_site_label_3
_geom_angle
_geom_angle_site_symmetry_1
_geom_angle_site_symmetry_3
_geom_angle_publ_flag
C005 O001 C00E 109.67(14) . . ?
C007 O002 C00D 115.61(12) . . ?
O001 C005 C00G 108.51(15) . . ?
O003 C005 O001 121.29(17) . . ?
O003 C005 C00G 130.20(17) . . ?
C00B C006 C007 119.27(15) . . ?
O002 C007 C006 116.74(14) . . ?
O002 C007 C00A 122.51(14) . . ?
C006 C007 C00A 120.73(14) . . ?
C009 C008 C00D 112.08(13) . . ?
O004 C009 C008 121.21(14) . . ?
O004 C009 C00A 123.09(15) . . ?
C00A C009 C008 115.64(13) . . ?
C007 C00A C009 120.12(14) . . ?
C007 C00A C00C 118.96(15) . . ?
C00C C00A C009 120.86(14) . . ?
C006 C00B C00F 120.85(15) . . ?
C00F C00C C00A 120.33(16) . . ?
O002 C00D C008 111.15(14) . . ?
O002 C00D C00E 106.28(13) . . ?
C008 C00D C00E 113.06(14) . . ?
O001 C00E C00D 108.68(14) . . ?
O001 C00E C00H 108.23(16) . . ?
O001 C00E C00I 103.30(14) . . ?
C00H C00E C00D 112.58(14) . . ?
C00I C00E C00D 110.73(15) . . ?
C00I C00E C00H 112.80(17) . . ?
C00C C00F C00B 119.82(15) . . ?
C00I C00G C005 108.25(16) . . ?
C00G C00I C00E 110.22(18) . . ?

loop_
_geom_bond_atom_site_label_1
_geom_bond_atom_site_label_2
_geom_bond_distance
_geom_bond_site_symmetry_2
_geom_bond_publ_flag
O001 C005 1.359(2) . ?
O001 C00E 1.453(2) . ?
O002 C007 1.3675(19) . ?
O002 C00D 1.4371(19) . ?
O003 C005 1.206(2) . ?
O004 C009 1.219(2) . ?
C005 C00G 1.468(3) . ?
C006 C007 1.393(2) . ?
C006 C00B 1.381(2) . ?
C007 C00A 1.396(2) . ?
C008 C009 1.509(2) . ?
C008 C00D 1.520(2) . ?
C009 C00A 1.470(2) . ?
C00A C00C 1.406(2) . ?
C00B C00F 1.397(3) . ?
C00C C00F 1.376(2) . ?
C00D C00E 1.539(2) . ?
C00E C00H 1.517(2) . ?
C00E C00I 1.498(3) . ?
C00G C00I 1.322(3) . ?
